data_4308743
loop_
_publ_author_name
'Pei-Qing Zheng'
'Yan-Ping Ren'
'La-Sheng Long'
'Rong-Bin Huang'
'Lan-Sun Zheng'

_publ_section_title
;
pH-Dependent Assembly of Keggin-Based Supramolecular Architecture
;
_journal_name_full 'Inorganic Chemistry'
_journal_page_first 1190
_journal_page_last 1192
_journal_paper_doi 10.1021/ic048708s
_journal_volume 44
_journal_year 2005
_chemical_formula_sum 'C30 H42 N6 Ni O48 Si W12'
_chemical_formula_weight 3547.70
_chemical_name_systematic
; 
 ? 
;
_space_group_IT_number 15
_symmetry_cell_setting monoclinic
_symmetry_space_group_name_Hall '-C 2yc'
_symmetry_space_group_name_H-M 'C 1 2/c 1'
_atom_sites_solution_hydrogens geom
_atom_sites_solution_primary direct
_atom_sites_solution_secondary difmap
_audit_creation_method SHELXL-97
_cell_angle_alpha 90.00
_cell_angle_beta 101.346(4)
_cell_angle_gamma 90.00
_cell_formula_units_Z 4
_cell_length_a 24.642(5)
_cell_length_b 11.399(2)
_cell_length_c 22.597(5)
_cell_measurement_temperature 298(2)
_cell_volume 6223(2)
_computing_cell_refinement 'SHELXTL-Plus (Sheldrick, 1990)'
_computing_data_collection 'SHELXTL-Plus (Sheldrick, 1990)'
_computing_data_reduction 'SHELXTL-Plus (Sheldrick, 1990)'
_computing_molecular_graphics 'SHELXTL V.5.0 (Sheldrick, 1997)'
_computing_publication_material 'SHELXL-97 (Sheldrick, 1997)'
_computing_structure_refinement 'SHELXL-97 (Sheldrick, 1997)'
_computing_structure_solution 'SHELXS-97 (Sheldrick, 1990)'
_diffrn_ambient_temperature 298(2)
_diffrn_measured_fraction_theta_full 0.914
_diffrn_measured_fraction_theta_max 0.914
_diffrn_measurement_device_type 'Smart Apex 2000'
_diffrn_measurement_method 'phi and omega scan'
_diffrn_radiation_monochromator graphite
_diffrn_radiation_source 'fine-focus sealed tube'
_diffrn_radiation_type MoK\a
_diffrn_radiation_wavelength 0.71073
_diffrn_reflns_av_R_equivalents 0.0479
_diffrn_reflns_av_sigmaI/netI 0.0760
_diffrn_reflns_limit_h_max 28
_diffrn_reflns_limit_h_min -29
_diffrn_reflns_limit_k_max 13
_diffrn_reflns_limit_k_min -13
_diffrn_reflns_limit_l_max 26
_diffrn_reflns_limit_l_min -21
_diffrn_reflns_number 13390
_diffrn_reflns_theta_full 25.00
_diffrn_reflns_theta_max 25.00
_diffrn_reflns_theta_min 1.69
_diffrn_standards_decay_% 0
_exptl_absorpt_coefficient_mu 22.505
_exptl_absorpt_correction_T_max 0.1909
_exptl_absorpt_correction_T_min 0.0440
_exptl_absorpt_correction_type sadabs
_exptl_crystal_colour green
_exptl_crystal_density_diffrn 3.787
_exptl_crystal_density_meas ?
_exptl_crystal_density_method .
_exptl_crystal_description block
_exptl_crystal_F_000 6312
_exptl_crystal_size_max 0.37
_exptl_crystal_size_mid 0.13
_exptl_crystal_size_min 0.11
_refine_diff_density_max 2.192
_refine_diff_density_min -3.696
_refine_diff_density_rms 0.311
_refine_ls_extinction_method none
_refine_ls_goodness_of_fit_ref 1.061
_refine_ls_hydrogen_treatment mixed
_refine_ls_matrix_type full
_refine_ls_number_parameters 419
_refine_ls_number_reflns 5008
_refine_ls_number_restraints 49
_refine_ls_restrained_S_all 1.063
_refine_ls_R_factor_all 0.0984
_refine_ls_R_factor_gt 0.0766
_refine_ls_shift/su_max 0.003
_refine_ls_shift/su_mean 0.000
_refine_ls_structure_factor_coef Fsqd
_refine_ls_weighting_details 'calc w=1/[\s^2^(Fo^2^)+(0.0000P)^2^+785.6896P] where P=(Fo^2^+2Fc^2^)/3'
_refine_ls_weighting_scheme calc
_refine_ls_wR_factor_gt 0.1630
_refine_ls_wR_factor_ref 0.1786
_reflns_number_gt 3842
_reflns_number_total 5008
_reflns_threshold_expression >2sigma(I)
_cod_data_source_file ic048708ssi20040915_085735.cif
_cod_data_source_block Complex_2
_cod_database_code 4308743

loop_
_symmetry_equiv_pos_as_xyz
'x, y, z'
'-x, y, -z+1/2'
'x+1/2, y+1/2, z'
'-x+1/2, y+1/2, -z+1/2'
'-x, -y, -z'
'x, -y, z-1/2'
'-x+1/2, -y+1/2, -z'
'x+1/2, -y+1/2, z-1/2'

loop_
_atom_site_label
_atom_site_type_symbol
_atom_site_fract_x
_atom_site_fract_y
_atom_site_fract_z
_atom_site_U_iso_or_equiv
_atom_site_adp_type
_atom_site_occupancy
_atom_site_symmetry_multiplicity
_atom_site_calc_flag
_atom_site_refinement_flags
_atom_site_disorder_assembly
_atom_site_disorder_group
W1 W 0.37917(3) 0.61344(6) 0.55012(4) 0.0552(2) Uani 1 1 d . . .
W2 W 0.37308(3) 0.90468(7) 0.49728(4) 0.0653(3) Uani 1 1 d . . .
W3 W 0.25510(4) 0.45945(7) 0.55374(4) 0.0738(3) Uani 1 1 d . . .
W4 W 0.29584(4) 0.69375(8) 0.65495(5) 0.0937(3) Uani 1 1 d . . .
W5 W 0.33236(3) 0.67126(8) 0.39536(6) 0.0841(3) Uani 1 1 d . . .
W6 W 0.20965(3) 0.51636(8) 0.39924(6) 0.1059(4) Uani 1 1 d . . .
Ni1 Ni 0.0000 -0.7067(2) 0.2500 0.0363(7) Uani 1 2 d S . .
Si1 Si 0.2500 0.7500 0.5000 0.055(2) Uani 1 2 d SD . .
O1 O 0.2504(6) 0.7014(12) 0.4370(3) 0.182(9) Uani 0.50 1 d PD . .
O2 O 0.2233(5) 0.6612(10) 0.5342(6) 0.182(9) Uani 0.25 1 d PD . .
O2' O 0.212(2) 0.622(5) 0.497(5) 0.182(9) Uani 0.25 1 d P . .
O3 O 0.2163(4) 0.8613(7) 0.4908(9) 0.182(9) Uani 0.50 1 d PD . .
O4 O 0.3094(3) 0.7719(15) 0.5289(8) 0.182(9) Uani 0.50 1 d PD . .
O5 O 0.3714(6) 0.5948(12) 0.4655(6) 0.079(4) Uani 1 1 d . . .
O6 O 0.3703(7) 0.6313(13) 0.3471(7) 0.098(6) Uani 1 1 d . . .
O7 O 0.4005(5) 0.7713(10) 0.5385(6) 0.069(4) Uani 1 1 d . . .
O8 O 0.3545(7) 0.6676(14) 0.6243(6) 0.116(6) Uani 1 1 d U . .
O9 O 0.3200(6) 0.6630(16) 0.7305(7) 0.093(5) Uani 1 1 d . . .
O10 O 0.3668(5) 0.8123(12) 0.4250(5) 0.071(4) Uani 1 1 d . . .
O11 O 0.1909(5) 0.4085(12) 0.3502(7) 0.075(4) Uani 1 1 d . . .
O12 O 0.2602(6) 0.3220(13) 0.5789(10) 0.120(8) Uani 1 1 d . . .
O13 O 0.3301(6) 0.4867(14) 0.5489(7) 0.119(6) Uani 1 1 d . . .
O14 O 0.2670(7) 0.5500(15) 0.6278(6) 0.106(6) Uani 1 1 d . . .
O15 O 0.4409(6) 0.5464(13) 0.5718(11) 0.148(9) Uani 1 1 d . . .
O16 O 0.3186(8) 1.0050(18) 0.4527(7) 0.143(7) Uani 1 1 d . . .
O17 O 0.2765(7) 0.7593(15) 0.3473(17) 0.242(17) Uani 1 1 d . . .
O18 O 0.1474(6) 0.5384(14) 0.4326(6) 0.108(5) Uani 1 1 d . . .
O19 O 0.2813(6) 0.5435(14) 0.3838(14) 0.196(13) Uani 1 1 d . . .
O20 O 0.2414(7) 0.4336(17) 0.4687(8) 0.143(6) Uani 1 1 d . . .
O21 O 0.4298(6) 0.9824(14) 0.4952(9) 0.111(6) Uani 1 1 d . . .
O22 O 0.3145(6) 0.8539(14) 0.6537(13) 0.172(12) Uani 1 1 d . . .
N1 N 0.0299(5) -0.7180(11) 0.3463(6) 0.042(3) Uani 1 1 d . . .
C1 C -0.0057(9) -0.735(2) 0.3826(10) 0.089(8) Uani 1 1 d . . .
H1A H -0.0434 -0.7323 0.3659 0.107 Uiso 1 1 calc R . .
C2 C 0.0104(8) -0.757(2) 0.4452(9) 0.070(6) Uani 1 1 d . . .
H2A H -0.0153 -0.7683 0.4698 0.084 Uiso 1 1 calc R . .
C3 C 0.0690(6) -0.7616(15) 0.4682(7) 0.046(4) Uani 1 1 d . . .
C4 C 0.1024(6) -0.7410(16) 0.4301(10) 0.064(6) Uani 1 1 d . . .
H4A H 0.1405 -0.7384 0.4442 0.076 Uiso 1 1 calc R . .
C5 C 0.0816(6) -0.7238(14) 0.3711(6) 0.039(4) Uani 1 1 d . . .
H5A H 0.1069 -0.7153 0.3458 0.047 Uiso 1 1 calc R . .
C6 C 0.0862(3) -0.7915(11) 0.5315(4) 0.135(5) Uani 1 1 d DU . .
C7 C 0.0526(4) -0.8483(10) 0.5647(3) 0.135(5) Uani 1 1 d D . .
H7A H 0.0161 -0.8661 0.5471 0.162 Uiso 1 1 calc R . .
C8 C 0.0731(3) -0.8787(13) 0.6241(4) 0.135(5) Uani 1 1 d D . .
H8A H 0.0521 -0.9243 0.6453 0.162 Uiso 1 1 calc R . .
C9 C 0.1612(4) -0.8011(16) 0.6161(4) 0.135(5) Uani 1 1 d D . .
H9A H 0.1988 -0.7934 0.6325 0.162 Uiso 1 1 calc R . .
C10 C 0.1414(3) -0.7735(19) 0.5563(4) 0.135(5) Uani 1 1 d D . .
H10A H 0.1650 -0.7429 0.5328 0.162 Uiso 1 1 calc R . .
N2 N 0.1253(4) -0.8402(17) 0.6515(4) 0.135(5) Uani 1 1 d DU . .
H2C H 0.1353 -0.8407 0.6902 0.162 Uiso 1 1 calc R . .
N3 N 0.0000 -0.5194(14) 0.2500 0.034(4) Uani 1 2 d S . .
C11 C 0.0379(6) -0.4572(14) 0.2869(6) 0.040(4) Uani 1 1 d . . .
H11A H 0.0660 -0.4976 0.3123 0.048 Uiso 1 1 calc R . .
C12 C 0.0381(6) -0.3363(15) 0.2899(6) 0.043(4) Uani 1 1 d U . .
H12A H 0.0640 -0.2982 0.3191 0.051 Uiso 1 1 calc R . .
C13 C 0.0000 -0.2715(19) 0.2500 0.045(6) Uani 1 2 d S . .
C14 C 0.0000 -0.1415(19) 0.2500 0.038(5) Uani 1 2 d S . .
C15 C 0.0485(9) -0.0772(16) 0.2658(10) 0.077(7) Uani 1 1 d . . .
H15A H 0.0825 -0.1154 0.2748 0.093 Uiso 1 1 calc R . .
C16 C 0.0462(7) 0.0435(14) 0.2679(10) 0.063(6) Uani 1 1 d . . .
H16A H 0.0788 0.0841 0.2828 0.076 Uiso 1 1 calc R . .
N4 N 0.0000 0.1058(15) 0.2500 0.041(5) Uani 1 2 d S . .
O1W O 0.0803(4) -0.6949(10) 0.2374(5) 0.048(3) Uani 1 1 d . . .
H1WA H 0.0980 -0.6554 0.2669 0.073 Uiso 1 1 d R . .
H1WB H 0.0972 -0.7595 0.2362 0.073 Uiso 1 1 d R . .
O2W O 0.1272(11) -0.5215(19) 0.1869(11) 0.208(10) Uani 1 1 d . . .
H2WA H 0.1449 -0.5708 0.1697 0.312 Uiso 1 1 d R . .
H2WB H 0.1079 -0.4795 0.1595 0.312 Uiso 1 1 d R . .
O3W O 0.1764(11) -0.821(3) 0.2826(8) 0.207(13) Uani 1 1 d . . .
H3WA H 0.1901 -0.7862 0.3155 0.310 Uiso 1 1 d R . .
H3WB H 0.1950 -0.8832 0.2809 0.310 Uiso 1 1 d R . .
O4W O 0.2179(17) -0.441(4) 0.225(2) 0.35(3) Uani 1 1 d . . .
H4WA H 0.2465 -0.4066 0.2172 0.521 Uiso 1 1 d R . .
H4WB H 0.2112 -0.4113 0.2572 0.521 Uiso 1 1 d R . .

loop_
_atom_site_aniso_label
_atom_site_aniso_U_11
_atom_site_aniso_U_22
_atom_site_aniso_U_33
_atom_site_aniso_U_23
_atom_site_aniso_U_13
_atom_site_aniso_U_12
W1 0.0331(3) 0.0543(4) 0.0691(5) 0.0113(4) -0.0120(3) 0.0036(3)
W2 0.0314(3) 0.0547(4) 0.1029(6) -0.0243(4) -0.0038(4) -0.0014(3)
W3 0.0855(5) 0.0394(4) 0.0764(5) 0.0027(4) -0.0332(4) 0.0058(4)
W4 0.0653(4) 0.0755(5) 0.1135(7) 0.0421(5) -0.0482(5) -0.0158(4)
W5 0.0347(3) 0.0558(5) 0.1607(10) 0.0162(5) 0.0163(5) 0.0013(3)
W6 0.0569(4) 0.0483(4) 0.1804(10) -0.0256(5) -0.0550(5) 0.0027(4)
Ni1 0.0363(12) 0.0370(13) 0.0347(14) 0.000 0.0050(11) 0.000
Si1 0.034(3) 0.039(3) 0.082(5) -0.001(3) -0.015(3) 0.003(3)
O1 0.028(6) 0.130(10) 0.39(3) 0.187(12) 0.047(10) 0.023(7)
O2 0.028(6) 0.130(10) 0.39(3) 0.187(12) 0.047(10) 0.023(7)
O2' 0.028(6) 0.130(10) 0.39(3) 0.187(12) 0.047(10) 0.023(7)
O3 0.028(6) 0.130(10) 0.39(3) 0.187(12) 0.047(10) 0.023(7)
O4 0.028(6) 0.130(10) 0.39(3) 0.187(12) 0.047(10) 0.023(7)
O5 0.135(10) 0.070(8) 0.050(7) -0.008(6) 0.062(7) -0.016(8)
O6 0.108(11) 0.071(9) 0.092(11) -0.021(8) -0.036(9) 0.020(9)
O7 0.106(8) 0.046(7) 0.074(8) 0.011(6) 0.064(7) -0.003(6)
O8 0.182(12) 0.115(10) 0.026(6) 0.009(6) -0.043(7) -0.091(9)
O9 0.064(8) 0.146(14) 0.061(9) -0.032(9) -0.008(7) 0.021(9)
O10 0.106(8) 0.080(8) 0.047(6) 0.004(6) 0.065(6) 0.026(7)
O11 0.043(6) 0.083(9) 0.096(11) -0.008(8) 0.008(7) -0.006(6)
O12 0.063(8) 0.057(8) 0.23(2) 0.049(11) 0.012(11) 0.010(7)
O13 0.136(10) 0.126(10) 0.087(11) 0.015(9) 0.001(9) -0.112(8)
O14 0.149(13) 0.121(12) 0.048(9) -0.004(8) 0.022(9) -0.067(11)
O15 0.069(8) 0.062(9) 0.27(2) -0.042(12) -0.077(11) 0.031(7)
O16 0.151(13) 0.178(15) 0.073(10) -0.058(10) -0.047(10) 0.098(12)
O17 0.077(10) 0.055(10) 0.53(5) 0.023(19) -0.102(18) -0.011(9)
O18 0.108(9) 0.126(10) 0.066(9) -0.045(8) -0.044(7) 0.083(8)
O19 0.054(8) 0.078(9) 0.42(4) 0.105(15) -0.044(14) -0.032(8)
O20 0.116(10) 0.186(14) 0.100(11) -0.077(10) -0.047(9) 0.111(10)
O21 0.083(10) 0.080(10) 0.149(15) 0.034(10) -0.025(10) -0.025(8)
O22 0.039(7) 0.063(9) 0.39(3) 0.072(14) -0.028(13) -0.008(7)
N1 0.037(6) 0.039(7) 0.055(8) -0.002(6) 0.021(6) -0.005(5)
C1 0.066(12) 0.101(16) 0.082(15) 0.013(13) -0.032(11) 0.015(12)
C2 0.052(10) 0.100(15) 0.056(12) 0.004(11) 0.007(9) 0.001(11)
C3 0.031(7) 0.069(10) 0.042(9) 0.016(8) 0.018(6) 0.003(7)
C4 0.023(7) 0.057(10) 0.107(16) -0.003(11) 0.005(9) 0.001(7)
C5 0.034(7) 0.060(9) 0.020(7) 0.005(7) 0.002(6) -0.006(7)
C6 0.099(7) 0.220(12) 0.079(7) 0.051(8) -0.001(5) 0.009(8)
C7 0.099(7) 0.220(12) 0.079(7) 0.051(8) -0.001(5) 0.009(8)
C8 0.099(7) 0.220(12) 0.079(7) 0.051(8) -0.001(5) 0.009(8)
C9 0.099(7) 0.220(12) 0.079(7) 0.051(8) -0.001(5) 0.009(8)
C10 0.099(7) 0.220(12) 0.079(7) 0.051(8) -0.001(5) 0.009(8)
N2 0.099(7) 0.220(12) 0.079(7) 0.051(8) -0.001(5) 0.009(8)
N3 0.050(9) 0.037(9) 0.019(8) 0.000 0.015(7) 0.000
C11 0.058(8) 0.051(9) 0.010(6) 0.003(6) 0.003(6) 0.013(7)
C12 0.044(7) 0.068(10) 0.010(7) 0.006(6) -0.008(6) -0.006(7)
C13 0.045(11) 0.040(11) 0.040(13) 0.000 -0.012(10) 0.000
C14 0.025(8) 0.049(12) 0.030(11) 0.000 -0.018(8) 0.000
C15 0.096(14) 0.038(9) 0.083(15) 0.003(10) -0.020(12) -0.004(10)
C16 0.042(8) 0.039(9) 0.101(15) 0.020(9) -0.001(9) 0.010(7)
N4 0.061(10) 0.038(9) 0.020(9) 0.000 -0.005(8) 0.000
O1W 0.039(5) 0.066(7) 0.038(6) -0.002(5) 0.001(5) -0.005(5)
O2W 0.34(2) 0.113(15) 0.23(2) 0.018(14) 0.208(17) -0.064(17)
O3W 0.21(2) 0.35(4) 0.041(10) -0.043(16) -0.022(12) 0.10(2)
O4W 0.29(4) 0.29(5) 0.51(7) -0.11(5) 0.20(4) 0.00(4)

loop_
_atom_type_symbol
_atom_type_description
_atom_type_scat_dispersion_real
_atom_type_scat_dispersion_imag
_atom_type_scat_source
C C 0.0033 0.0016 'International Tables Vol C Tables 4.2.6.8 and 6.1.1.4'
H H 0.0000 0.0000 'International Tables Vol C Tables 4.2.6.8 and 6.1.1.4'
N N 0.0061 0.0033 'International Tables Vol C Tables 4.2.6.8 and 6.1.1.4'
O O 0.0106 0.0060 'International Tables Vol C Tables 4.2.6.8 and 6.1.1.4'
Si Si 0.0817 0.0704 'International Tables Vol C Tables 4.2.6.8 and 6.1.1.4'
Ni Ni 0.3393 1.1124 'International Tables Vol C Tables 4.2.6.8 and 6.1.1.4'
W W -0.8490 6.8722 'International Tables Vol C Tables 4.2.6.8 and 6.1.1.4'

loop_
_geom_angle_atom_site_label_1
_geom_angle_atom_site_label_2
_geom_angle_atom_site_label_3
_geom_angle
_geom_angle_site_symmetry_1
_geom_angle_site_symmetry_3
_geom_angle_publ_flag
O15 W1 O13 101.3(8) . . ?
O15 W1 O5 98.5(10) . . ?
O13 W1 O5 87.8(7) . . ?
O15 W1 O7 102.1(7) . . ?
O13 W1 O7 156.4(7) . . ?
O5 W1 O7 86.7(6) . . ?
O15 W1 O8 107.6(10) . . ?
O13 W1 O8 87.1(7) . . ?
O5 W1 O8 153.8(7) . . ?
O7 W1 O8 87.8(6) . . ?
O15 W1 O3 159.7(6) . 7_566 ?
O13 W1 O3 60.1(6) . 7_566 ?
O5 W1 O3 74.0(7) . 7_566 ?
O7 W1 O3 96.4(5) . 7_566 ?
O8 W1 O3 81.2(7) . 7_566 ?
O15 W1 O4 159.9(6) . . ?
O13 W1 O4 97.9(6) . . ?
O5 W1 O4 87.6(6) . . ?
O7 W1 O4 59.0(5) . . ?
O8 W1 O4 67.8(6) . . ?
O3 W1 O4 40.3(4) 7_566 . ?
O21 W2 O7 103.1(7) . . ?
O21 W2 O18 102.0(9) . 7_566 ?
O7 W2 O18 89.5(6) . 7_566 ?
O21 W2 O16 100.1(9) . . ?
O7 W2 O16 156.7(8) . . ?
O18 W2 O16 87.7(7) 7_566 . ?
O21 W2 O10 101.2(8) . . ?
O7 W2 O10 86.4(6) . . ?
O18 W2 O10 156.8(6) 7_566 . ?
O16 W2 O10 87.1(6) . . ?
O21 W2 O2' 155.9(18) . 7_566 ?
O7 W2 O2' 96.9(17) . 7_566 ?
O18 W2 O2' 65(3) 7_566 7_566 ?
O16 W2 O2' 61.2(19) . 7_566 ?
O10 W2 O2' 93(3) . 7_566 ?
O21 W2 O4 162.0(7) . . ?
O7 W2 O4 61.5(5) . . ?
O18 W2 O4 70.4(7) 7_566 . ?
O16 W2 O4 95.9(8) . . ?
O10 W2 O4 87.7(6) . . ?
O2' W2 O4 35.6(16) 7_566 . ?
O21 W2 O2 157.5(6) . 7_566 ?
O7 W2 O2 97.6(5) . 7_566 ?
O18 W2 O2 86.9(6) 7_566 7_566 ?
O16 W2 O2 59.2(7) . 7_566 ?
O10 W2 O2 71.1(5) . 7_566 ?
O2' W2 O2 22(3) 7_566 7_566 ?
O4 W2 O2 40.5(4) . 7_566 ?
O12 W3 O16 104.0(9) . 7_566 ?
O12 W3 O13 99.5(7) . . ?
O16 W3 O13 156.5(9) 7_566 . ?
O12 W3 O20 100.7(10) . . ?
O16 W3 O20 88.7(7) 7_566 . ?
O13 W3 O20 87.0(7) . . ?
O12 W3 O14 102.6(9) . . ?
O16 W3 O14 86.0(7) 7_566 . ?
O13 W3 O14 88.8(7) . . ?
O20 W3 O14 156.7(8) . . ?
O12 W3 O2' 156.2(16) . . ?
O16 W3 O2' 57.3(16) 7_566 . ?
O13 W3 O2' 100.0(14) . . ?
O20 W3 O2' 67(3) . . ?
O14 W3 O2' 91(3) . . ?
O12 W3 O2 161.6(7) . . ?
O16 W3 O2 60.1(7) 7_566 . ?
O13 W3 O2 96.7(6) . . ?
O20 W3 O2 88.7(6) . . ?
O14 W3 O2 69.1(6) . . ?
O2' W3 O2 22(2) . . ?
O12 W3 O3 157.0(6) . 7_566 ?
O16 W3 O3 98.3(7) 7_566 7_566 ?
O13 W3 O3 58.4(5) . 7_566 ?
O20 W3 O3 73.9(8) . 7_566 ?
O14 W3 O3 84.5(7) . 7_566 ?
O2' W3 O3 42.1(13) . 7_566 ?
O2 W3 O3 41.1(4) . 7_566 ?
O9 W4 O8 101.8(6) . . ?
O9 W4 O14 100.6(8) . . ?
O8 W4 O14 90.6(7) . . ?
O9 W4 O17 103.2(13) . 7_566 ?
O8 W4 O17 154.9(12) . 7_566 ?
O14 W4 O17 86.7(8) . 7_566 ?
O9 W4 O22 100.0(10) . . ?
O8 W4 O22 86.3(8) . . ?
O14 W4 O22 159.4(10) . . ?
O17 W4 O22 87.5(7) 7_566 . ?
O9 W4 O1 160.0(6) . 7_566 ?
O8 W4 O1 91.7(5) . 7_566 ?
O14 W4 O1 93.8(6) . 7_566 ?
O17 W4 O1 63.6(12) 7_566 7_566 ?
O22 W4 O1 66.0(8) . 7_566 ?
O6 W5 O17 102.3(13) . . ?
O6 W5 O10 101.5(6) . . ?
O17 W5 O10 88.7(7) . . ?
O6 W5 O5 99.6(7) . . ?
O17 W5 O5 158.0(12) . . ?
O10 W5 O5 88.6(6) . . ?
O6 W5 O19 98.3(10) . . ?
O17 W5 O19 86.5(8) . . ?
O10 W5 O19 160.2(10) . . ?
O5 W5 O19 88.7(8) . . ?
O6 W5 O1 158.6(6) . . ?
O17 W5 O1 64.8(11) . . ?
O10 W5 O1 95.4(5) . . ?
O5 W5 O1 93.8(5) . . ?
O19 W5 O1 65.3(9) . . ?
O11 W6 O18 103.2(6) . . ?
O11 W6 O20 101.7(7) . . ?
O18 W6 O20 88.3(7) . . ?
O11 W6 O19 98.3(9) . . ?
O18 W6 O19 158.4(9) . . ?
O20 W6 O19 89.2(9) . . ?
O11 W6 O22 98.2(9) . 7_566 ?
O18 W6 O22 88.2(8) . 7_566 ?
O20 W6 O22 160.1(9) . 7_566 ?
O19 W6 O22 86.9(8) . 7_566 ?
O11 W6 O1 157.5(6) . . ?
O18 W6 O1 93.3(6) . . ?
O20 W6 O1 93.9(6) . . ?
O19 W6 O1 65.4(8) . . ?
O22 W6 O1 66.7(7) 7_566 . ?
O11 W6 O2' 154.3(14) . . ?
O18 W6 O2' 57.2(12) . . ?
O20 W6 O2' 64.3(14) . . ?
O19 W6 O2' 102.7(15) . . ?
O22 W6 O2' 97.5(16) 7_566 . ?
O1 W6 O2' 48.1(14) . . ?
O1W Ni1 O1W 172.5(7) 2 . ?
O1W Ni1 N3 86.2(3) 2 . ?
O1W Ni1 N3 86.2(3) . . ?
O1W Ni1 N4 93.8(3) 2 1_545 ?
O1W Ni1 N4 93.8(3) . 1_545 ?
N3 Ni1 N4 180.0 . 1_545 ?
O1W Ni1 N1 89.8(4) 2 2 ?
O1W Ni1 N1 90.7(4) . 2 ?
N3 Ni1 N1 93.4(3) . 2 ?
N4 Ni1 N1 86.6(3) 1_545 2 ?
O1W Ni1 N1 90.7(4) 2 . ?
O1W Ni1 N1 89.8(4) . . ?
N3 Ni1 N1 93.4(3) . . ?
N4 Ni1 N1 86.6(3) 1_545 . ?
N1 Ni1 N1 173.2(7) 2 . ?
O2 Si1 O2 180.0(6) 7_566 . ?
O2 Si1 O4 112.1(8) 7_566 7_566 ?
O2 Si1 O4 67.9(8) . 7_566 ?
O2 Si1 O4 67.9(8) 7_566 . ?
O2 Si1 O4 112.1(8) . . ?
O4 Si1 O4 180.0(13) 7_566 . ?
O2 Si1 O3 110.6(7) 7_566 7_566 ?
O2 Si1 O3 69.4(7) . 7_566 ?
O4 Si1 O3 112.5(8) 7_566 7_566 ?
O4 Si1 O3 67.5(8) . 7_566 ?
O2 Si1 O3 69.4(7) 7_566 . ?
O2 Si1 O3 110.6(7) . . ?
O4 Si1 O3 67.5(8) 7_566 . ?
O4 Si1 O3 112.5(8) . . ?
O3 Si1 O3 180.000(4) 7_566 . ?
O2 Si1 O1 71.4(7) 7_566 . ?
O2 Si1 O1 108.6(7) . . ?
O4 Si1 O1 73.7(8) 7_566 . ?
O4 Si1 O1 106.3(8) . . ?
O3 Si1 O1 73.7(8) 7_566 . ?
O3 Si1 O1 106.3(8) . . ?
O2 Si1 O1 108.6(7) 7_566 7_566 ?
O2 Si1 O1 71.4(7) . 7_566 ?
O4 Si1 O1 106.3(8) 7_566 7_566 ?
O4 Si1 O1 73.7(8) . 7_566 ?
O3 Si1 O1 106.3(8) 7_566 7_566 ?
O3 Si1 O1 73.7(8) . 7_566 ?
O1 Si1 O1 180.000(4) . 7_566 ?
O2 Si1 O2' 147(4) 7_566 . ?
O2 Si1 O2' 33(4) . . ?
O4 Si1 O2' 51(2) 7_566 . ?
O4 Si1 O2' 129(2) . . ?
O3 Si1 O2' 64.5(18) 7_566 . ?
O3 Si1 O2' 115.5(18) . . ?
O1 Si1 O2' 76(4) . . ?
O1 Si1 O2' 104(4) 7_566 . ?
O2 Si1 O2' 33(4) 7_566 7_566 ?
O2 Si1 O2' 147(4) . 7_566 ?
O4 Si1 O2' 129(2) 7_566 7_566 ?
O4 Si1 O2' 51(2) . 7_566 ?
O3 Si1 O2' 115.5(18) 7_566 7_566 ?
O3 Si1 O2' 64.5(18) . 7_566 ?
O1 Si1 O2' 104(4) . 7_566 ?
O1 Si1 O2' 76(4) 7_566 7_566 ?
O2' Si1 O2' 180.000(11) . 7_566 ?
Si1 O1 O2 53.6(5) . 7_566 ?
Si1 O1 O4 52.5(5) . 7_566 ?
O2 O1 O4 88.0(8) 7_566 7_566 ?
Si1 O1 W5 125.0(8) . . ?
O2 O1 W5 89.7(8) 7_566 . ?
O4 O1 W5 177.4(8) 7_566 . ?
Si1 O1 W6 124.5(8) . . ?
O2 O1 W6 176.8(9) 7_566 . ?
O4 O1 W6 88.9(8) 7_566 . ?
W5 O1 W6 93.4(4) . . ?
Si1 O1 W4 121.4(7) . 7_566 ?
O2 O1 W4 87.5(7) 7_566 7_566 ?
O4 O1 W4 89.8(8) 7_566 7_566 ?
W5 O1 W4 91.4(3) . 7_566 ?
W6 O1 W4 92.0(3) . 7_566 ?
O2' O2 Si1 86(4) . . ?
O2' O2 O4 57(4) . 7_566 ?
Si1 O2 O4 56.1(5) . 7_566 ?
O2' O2 O3 75(4) . 7_566 ?
Si1 O2 O3 55.5(5) . 7_566 ?
O4 O2 O3 95.2(9) 7_566 7_566 ?
O2' O2 O1 140(4) . 7_566 ?
Si1 O2 O1 55.0(5) . 7_566 ?
O4 O2 O1 89.4(8) 7_566 7_566 ?
O3 O2 O1 88.5(7) 7_566 7_566 ?
O2' O2 W3 75(4) . . ?
Si1 O2 W3 124.8(7) . . ?
O4 O2 W3 131.7(10) 7_566 . ?
O3 O2 W3 69.5(6) 7_566 . ?
O1 O2 W3 133.3(8) 7_566 . ?
O2' O2 W2 61(4) . 7_566 ?
Si1 O2 W2 123.6(7) . 7_566 ?
O4 O2 W2 67.5(6) 7_566 7_566 ?
O3 O2 W2 135.4(10) 7_566 7_566 ?
O1 O2 W2 129.8(8) 7_566 7_566 ?
W3 O2 W2 91.3(3) . 7_566 ?
O2 O2' O4 89(5) . 7_566 ?
O2 O2' Si1 61(3) . . ?
O4 O2' Si1 56(2) 7_566 . ?
O2 O2' O3 73(3) . 7_566 ?
O4 O2' O3 105(3) 7_566 7_566 ?
Si1 O2' O3 51.8(16) . 7_566 ?
O2 O2' W2 97(5) . 7_566 ?
O4 O2' W2 81(2) 7_566 7_566 ?
Si1 O2' W2 130(4) . 7_566 ?
O3 O2' W2 168(6) 7_566 7_566 ?
O2 O2' W3 83(4) . . ?
O4 O2' W3 172(6) 7_566 . ?
Si1 O2' W3 118(3) . . ?
O3 O2' W3 71.0(19) 7_566 . ?
W2 O2' W3 101(3) 7_566 . ?
O2 O2' W6 165(4) . . ?
O4 O2' W6 96(5) 7_566 . ?
Si1 O2' W6 111(4) . . ?
O3 O2' W6 92(4) 7_566 . ?
W2 O2' W6 97(3) 7_566 . ?
W3 O2' W6 92(3) . . ?
Si1 O3 O4 56.1(5) . 7_566 ?
Si1 O3 O2 55.1(5) . 7_566 ?
O4 O3 O2 94.9(9) 7_566 7_566 ?
Si1 O3 O2' 64(2) . 7_566 ?
O4 O3 O2' 117(2) 7_566 7_566 ?
O2 O3 O2' 32(4) 7_566 7_566 ?
Si1 O3 W1 129.3(7) . 7_566 ?
O4 O3 W1 73.2(6) 7_566 7_566 ?
O2 O3 W1 138.6(12) 7_566 7_566 ?
O2' O3 W1 161(3) 7_566 7_566 ?
Si1 O3 W3 124.3(8) . 7_566 ?
O4 O3 W3 140.8(13) 7_566 7_566 ?
O2 O3 W3 69.4(7) 7_566 7_566 ?
O2' O3 W3 67(2) 7_566 7_566 ?
W1 O3 W3 94.7(4) 7_566 7_566 ?
O2' O4 Si1 72(2) 7_566 . ?
O2' O4 O3 125(3) 7_566 7_566 ?
Si1 O4 O3 56.4(5) . 7_566 ?
O2' O4 O2 34(4) 7_566 7_566 ?
Si1 O4 O2 56.1(5) . 7_566 ?
O3 O4 O2 95.3(9) 7_566 7_566 ?
O2' O4 O1 76(3) 7_566 7_566 ?
Si1 O4 O1 53.8(4) . 7_566 ?
O3 O4 O1 88.2(8) 7_566 7_566 ?
O2 O4 O1 89.4(7) 7_566 7_566 ?
O2' O4 W2 63(2) 7_566 . ?
Si1 O4 W2 128.1(10) . . ?
O3 O4 W2 137.1(12) 7_566 . ?
O2 O4 W2 72.0(7) 7_566 . ?
O1 O4 W2 131.0(10) 7_566 . ?
O2' O4 W1 155(3) 7_566 . ?
Si1 O4 W1 122.9(9) . . ?
O3 O4 W1 66.5(7) 7_566 . ?
O2 O4 W1 134.1(11) 7_566 . ?
O1 O4 W1 129.0(10) 7_566 . ?
W2 O4 W1 92.8(3) . . ?
W1 O5 W5 136.5(8) . . ?
W2 O7 W1 139.9(8) . . ?
W4 O8 W1 143.1(8) . . ?
W5 O10 W2 136.6(7) . . ?
W1 O13 W3 139.0(10) . . ?
W4 O14 W3 138.1(9) . . ?
W3 O16 W2 139.6(13) 7_566 . ?
W4 O17 W5 140(2) 7_566 . ?
W6 O18 W2 140.7(8) . 7_566 ?
W6 O19 W5 135.6(14) . . ?
W6 O20 W3 137.0(10) . . ?
W4 O22 W6 135.1(12) . 7_566 ?
C5 N1 C1 116.1(15) . . ?
C5 N1 Ni1 123.7(11) . . ?
C1 N1 Ni1 119.6(11) . . ?
N1 C1 C2 123.6(17) . . ?
C1 C2 C3 115.7(19) . . ?
C4 C3 C2 117.9(16) . . ?
C4 C3 C6 125.8(13) . . ?
C2 C3 C6 116.3(14) . . ?
C3 C4 C5 120.4(14) . . ?
N1 C5 C4 126.2(15) . . ?
C10 C6 C7 119.8(8) . . ?
C10 C6 C3 116.0(9) . . ?
C7 C6 C3 123.7(8) . . ?
C8 C7 C6 120.0(8) . . ?
C7 C8 N2 119.0(8) . . ?
N2 C9 C10 119.8(8) . . ?
C6 C10 C9 119.6(8) . . ?
C9 N2 C8 119.2(8) . . ?
C11 N3 C11 115.5(18) . 2 ?
C11 N3 Ni1 122.3(9) . . ?
C11 N3 Ni1 122.3(9) 2 . ?
N3 C11 C12 124.0(13) . . ?
C11 C12 C13 120.5(14) . . ?
C12 C13 C12 115(2) 2 . ?
C12 C13 C14 122.4(10) 2 . ?
C12 C13 C14 122.4(10) . . ?
C15 C14 C15 116(2) . 2 ?
C15 C14 C13 121.9(11) . . ?
C15 C14 C13 121.9(11) 2 . ?
C16 C15 C14 119.8(19) . . ?
N4 C16 C15 124.0(17) . . ?
C16 N4 C16 115.7(19) 2 . ?
C16 N4 Ni1 122.1(9) 2 1_565 ?
C16 N4 Ni1 122.1(9) . 1_565 ?

loop_
_geom_bond_atom_site_label_1
_geom_bond_atom_site_label_2
_geom_bond_distance
_geom_bond_site_symmetry_2
_geom_bond_publ_flag
W1 O15 1.687(14) . ?
W1 O13 1.880(13) . ?
W1 O5 1.895(12) . ?
W1 O7 1.907(12) . ?
W1 O8 1.991(17) . ?
W1 O3 2.370(11) 7_566 ?
W1 O4 2.474(14) . ?
W2 O21 1.663(16) . ?
W2 O7 1.841(12) . ?
W2 O18 1.871(15) 7_566 ?
W2 O16 1.896(17) . ?
W2 O10 1.924(12) . ?
W2 O2' 2.16(5) 7_566 ?
W2 O4 2.387(15) . ?
W2 O2 2.459(12) 7_566 ?
W3 O12 1.663(15) . ?
W3 O16 1.837(18) 7_566 ?
W3 O13 1.899(15) . ?
W3 O20 1.907(17) . ?
W3 O14 1.939(15) . ?
W3 O2' 2.38(6) . ?
W3 O2 2.441(12) . ?
W3 O3 2.443(13) 7_566 ?
W4 O9 1.730(15) . ?
W4 O8 1.75(2) . ?
W4 O14 1.842(17) . ?
W4 O17 1.85(2) 7_566 ?
W4 O22 1.884(15) . ?
W4 O1 2.472(11) 7_566 ?
W5 O6 1.635(18) . ?
W5 O17 1.87(2) . ?
W5 O10 1.879(14) . ?
W5 O5 1.897(14) . ?
W5 O19 1.909(15) . ?
W5 O1 2.414(14) . ?
W6 O11 1.659(14) . ?
W6 O18 1.855(16) . ?
W6 O20 1.866(17) . ?
W6 O19 1.891(19) . ?
W6 O22 1.922(19) 7_566 ?
W6 O1 2.418(13) . ?
W6 O2' 2.51(10) . ?
Ni1 O1W 2.057(10) 2 ?
Ni1 O1W 2.057(10) . ?
Ni1 N3 2.135(17) . ?
Ni1 N4 2.136(17) 1_545 ?
Ni1 N1 2.159(13) 2 ?
Ni1 N1 2.159(13) . ?
Si1 O2 1.502(8) 7_566 ?
Si1 O2 1.502(8) . ?
Si1 O4 1.503(7) 7_566 ?
Si1 O4 1.503(7) . ?
Si1 O3 1.508(7) 7_566 ?
Si1 O3 1.508(7) . ?
Si1 O1 1.530(7) . ?
Si1 O1 1.530(7) 7_566 ?
Si1 O2' 1.72(6) . ?
Si1 O2' 1.72(6) 7_566 ?
O1 O2 1.770(17) 7_566 ?
O1 O4 1.819(18) 7_566 ?
O1 W4 2.472(11) 7_566 ?
O2 O2' 0.94(10) . ?
O2 O4 1.677(19) 7_566 ?
O2 O3 1.713(18) 7_566 ?
O2 O1 1.770(17) 7_566 ?
O2 W2 2.459(11) 7_566 ?
O2' O4 1.40(6) 7_566 ?
O2' O3 1.73(5) 7_566 ?
O2' W2 2.16(5) 7_566 ?
O3 O4 1.672(19) 7_566 ?
O3 O2 1.713(18) 7_566 ?
O3 O2' 1.73(5) 7_566 ?
O3 W1 2.370(11) 7_566 ?
O3 W3 2.443(13) 7_566 ?
O4 O2' 1.40(6) 7_566 ?
O4 O3 1.672(18) 7_566 ?
O4 O2 1.677(19) 7_566 ?
O4 O1 1.819(18) 7_566 ?
O16 W3 1.837(18) 7_566 ?
O17 W4 1.85(2) 7_566 ?
O18 W2 1.871(15) 7_566 ?
O22 W6 1.922(19) 7_566 ?
N1 C5 1.287(17) . ?
N1 C1 1.33(3) . ?
C1 C2 1.42(3) . ?
C2 C3 1.44(2) . ?
C3 C4 1.32(3) . ?
C3 C6 1.450(18) . ?
C4 C5 1.35(2) . ?
C6 C10 1.380(8) . ?
C6 C7 1.382(8) . ?
C7 C8 1.381(8) . ?
C8 N2 1.386(8) . ?
C9 N2 1.378(9) . ?
C9 C10 1.381(8) . ?
N3 C11 1.329(17) . ?
N3 C11 1.329(17) 2 ?
C11 C12 1.38(2) . ?
C12 C13 1.382(18) . ?
C13 C12 1.382(18) 2 ?
C13 C14 1.48(3) . ?
C14 C15 1.39(2) . ?
C14 C15 1.39(2) 2 ?
C15 C16 1.38(2) . ?
C16 N4 1.335(18) . ?
N4 C16 1.335(18) 2 ?
N4 Ni1 2.136(17) 1_565 ?

loop_
_geom_hbond_atom_site_label_D
_geom_hbond_atom_site_label_H
_geom_hbond_atom_site_label_A
_geom_hbond_distance_DH
_geom_hbond_distance_HA
_geom_hbond_distance_DA
_geom_hbond_angle_DHA
_geom_hbond_site_symmetry_A
N2 H2C O9 0.86 1.91 2.740(16) 161.7 4_536
O1W H1WB O3W 0.85 2.14 2.79(3) 132.3 .
O3W H3WA O11 0.85 2.35 3.01(3) 134.9 1_545
O3W H3WB O4W 0.85 2.27 2.97(5) 140.2 4_545
O4W H4WA O3W 0.85 2.14 2.97(5) 168.4 4
